data_2200535
loop_
_publ_author_name
'Deschamps, Jeffrey R.'
'George, Clifford'
'Flippen-Anderson, Judith L.'
'Spencer, Gayland'

_publ_section_title
;
 A new <i>Cryptocarya</i> lactone
;
_journal_issue 7
_journal_name_full 'Acta Crystallographica Section E'
_journal_page_first o648
_journal_page_last o649
_journal_paper_doi 10.1107/S1600536801010273
_journal_volume 57
_journal_year 2001
_chemical_formula_iupac 'C19 H18 O4'
_chemical_formula_sum 'C19 H18 O4'
_chemical_formula_weight 310.33
_chemical_name_systematic
;
?
;
_space_group_IT_number 4
_symmetry_cell_setting monoclinic
_symmetry_space_group_name_Hall 'P 2yb'
_symmetry_space_group_name_H-M 'P 1 21 1'
_audit_creation_method SHELXL-97
_cell_angle_alpha 90.00
_cell_angle_beta 92.5430(10)
_cell_angle_gamma 90.00
_cell_formula_units_Z 4
_cell_length_a 5.24720(10)
_cell_length_b 5.25280(10)
_cell_length_c 58.7260(10)
_cell_measurement_reflns_used 5137
_cell_measurement_temperature 153(2)
_cell_measurement_theta_max 56.4
_cell_measurement_theta_min 3.8
_cell_volume 1617.04(5)
_computing_cell_refinement SMART
_computing_data_collection 'SMART (Bruker, 1999)'
_computing_data_reduction 'SAINT (Bruker, 2000)'
_computing_molecular_graphics 'XP (Bruker, 1997)'
_computing_publication_material SHELXTL
_computing_structure_refinement 'SHELXTL (Sheldrick, 1997)'
_computing_structure_solution 'XS (Sheldrick, 1990)'
_diffrn_ambient_temperature 153(2)
_diffrn_measured_fraction_theta_full .821
_diffrn_measured_fraction_theta_max .821
_diffrn_measurement_device 'Bruker SMART 1000 CCD'
_diffrn_measurement_method \w
_diffrn_radiation_monochromator 'Gobel optics'
_diffrn_radiation_source 'rotating anode'
_diffrn_radiation_type CuK\a
_diffrn_radiation_wavelength 1.54178
_diffrn_reflns_av_R_equivalents .033
_diffrn_reflns_av_sigmaI/netI .042
_diffrn_reflns_limit_h_max 4
_diffrn_reflns_limit_h_min -5
_diffrn_reflns_limit_k_max 5
_diffrn_reflns_limit_k_min -4
_diffrn_reflns_limit_l_max 62
_diffrn_reflns_limit_l_min -58
_diffrn_reflns_number 5150
_diffrn_reflns_reduction_process SAINT
_diffrn_reflns_theta_full 56.4
_diffrn_reflns_theta_max 56.4
_diffrn_reflns_theta_min 3.8
_diffrn_standards_decay_% 0
_diffrn_standards_interval_count 0
_diffrn_standards_interval_time 0
_diffrn_standards_number 0
_exptl_absorpt_coefficient_mu .726
_exptl_absorpt_correction_T_max .937
_exptl_absorpt_correction_T_min .712
_exptl_absorpt_correction_type empirical
_exptl_absorpt_process_details '(SADABS; Bruker, 2000)'
_exptl_crystal_colour colorless
_exptl_crystal_density_diffrn 1.275
_exptl_crystal_density_method 'not measured'
_exptl_crystal_description prism
_exptl_crystal_F_000 656
_exptl_crystal_size_max .84
_exptl_crystal_size_mid .35
_exptl_crystal_size_min .09
_refine_diff_density_max .44
_refine_diff_density_min -.16
_refine_ls_abs_structure_details 'Flack H D (1983), Acta Cryst. A39, 876-881'
_refine_ls_abs_structure_Flack .0(4)
_refine_ls_extinction_method none
_refine_ls_goodness_of_fit_ref .99
_refine_ls_hydrogen_treatment constr
_refine_ls_matrix_type full
_refine_ls_number_parameters 489
_refine_ls_number_reflns 2890
_refine_ls_number_restraints 1
_refine_ls_restrained_S_all .99
_refine_ls_R_factor_all .057
_refine_ls_R_factor_gt .057
_refine_ls_shift/su_max .015
_refine_ls_shift/su_mean .003
_refine_ls_structure_factor_coef Fsqd
_refine_ls_weighting_details 'calc w = 1/[\s^2^(Fo^2^)+(0.1336P)^2^+0.581P] where P = (Fo^2^+2Fc^2^)/3'
_refine_ls_weighting_scheme calc
_refine_ls_wR_factor_ref .164
_reflns_number_gt 2868
_reflns_number_total 2890
_reflns_observed_criterion I>2\s(I)
_reflns_threshold_expression I>2\s(I)
_cod_data_source_file tk6027.cif
_cod_data_source_block I
_cod_depositor_comments
;
The following automatic conversions were performed:
'_symmetry_cell_setting' value 'Monoclinic' changed to 'monoclinic'
according to '/home/saulius/struct/CIF-dictionaries/cif_core.dic'
dictionary named 'cif_core.dic' version 2.4.1 from 2010-06-29.

Automatic conversion script
Id: cif_fix_enum 1527 2010-12-29 10:47:43Z saulius 

The following automatic conversions were performed:

'_symmetry_cell_setting' value 'Monoclinic' changed to 'monoclinic'
according to /home/saulius/struct/CIF-dictionaries/cif_core.dic
dictionary named 'cif_core.dic' version 2.4.1 from 2010-06-29.

Automatic conversion script
Id: cif_fix_values 1715 2011-07-08 13:25:40Z adriana 
;
_cod_original_sg_symbol_H-M 'P 21'
_cod_database_code 2200535
_cod_database_fobs_code 2200535

loop_
_symmetry_equiv_pos_as_xyz
'x, y, z'
'-x, y+1/2, -z'

loop_
_atom_site_label
_atom_site_fract_x
_atom_site_fract_y
_atom_site_fract_z
_atom_site_U_iso_or_equiv
_atom_site_adp_type
_atom_site_calc_flag
_atom_site_refinement_flags
_atom_site_occupancy
_atom_site_disorder_assembly
_atom_site_disorder_group
_atom_site_type_symbol
C1 .2934(12) 1.2065(17) .76835(10) .091(2) Uani d . 1 . . C
H1A .3429 1.2671 .7543 .109 Uiso calc R 1 A 1 H
C2 .471(2) 1.154(3) .7848(2) .085(4) Uani d P .502(7) B 1 C
H2A .6421 1.1688 .7817 .102 Uiso calc PR .502(7) B 1 H
C3 .4085(19) 1.080(2) .80548(17) .067(3) Uani d P .502(7) B 1 C
H3A .5371 1.0725 .8169 .080 Uiso calc PR .502(7) B 1 H
C5 -.0327(19) 1.088(2) .79383(14) .066(3) Uani d P .502(7) B 1 C
H5A -.2026 1.0779 .7976 .079 Uiso calc PR .502(7) B 1 H
C6 .0280(18) 1.170(2) .77219(14) .063(3) Uani d P .502(7) B 1 C
H6A -.0973 1.2004 .7608 .076 Uiso calc PR .502(7) B 1 H
C4 .1709(8) 1.0158(12) .81086(7) .0617(14) Uani d . 1 . . C
C2' .276(2) 1.349(3) .7861(2) .098(5) Uani d P .498(7) B 2 C
H2'A .3026 1.5229 .7843 .117 Uiso calc PR .498(7) B 2 H
C3' .221(2) 1.263(3) .8076(2) .087(4) Uani d P .498(7) B 2 C
H3'A .2178 1.3761 .8197 .104 Uiso calc PR .498(7) B 2 H
C5' .2214(18) .847(2) .79213(14) .063(3) Uani d P .498(7) B 2 C
H5'A .2150 .6715 .7942 .075 Uiso calc PR .498(7) B 2 H
C6' .279(2) .946(3) .77136(17) .075(3) Uani d P .498(7) B 2 C
H6'A .3076 .8374 .7592 .090 Uiso calc PR .498(7) B 2 H
C7 .1111(9) .9008(13) .83232(7) .0687(14) Uani d . 1 B . C
H7A .2060 .9529 .8452 .082 Uiso calc R 1 . . H
C8 -.0663(13) .7288(17) .83506(8) .111(3) Uani d . 1 . . C
H8A -.1650 .6826 .8222 .133 Uiso calc R 1 B . H
C9 -.1234(10) .6036(14) .85631(8) .0804(17) Uani d . 1 B . C
C10 -.3074(10) .4313(15) .85807(8) .089(2) Uani d . 1 . . C
H10A -.4289 .4158 .8461 .107 Uiso calc R 1 B . H
C11 -.3270(9) .2685(11) .87749(8) .0680(14) Uani d . 1 B . C
O3 -.4936(8) .1093(8) .87971(7) .0942(13) Uani d . 1 . . O
C12 -.1216(9) .3183(10) .89557(8) .0644(13) Uani d . 1 . . C
H12A -.1875 .2798 .9104 .077 Uiso calc R 1 B . H
H12B .0202 .2041 .8932 .077 Uiso calc R 1 . . H
C13 -.0255(8) .5870(10) .89574(7) .0543(11) Uani d . 1 B . C
H13A -.1624 .6980 .9007 .065 Uiso calc R 1 . . H
O2 .0434(6) .6687(7) .87367(4) .0668(10) Uani d . 1 . . O
C14 .2076(8) .6300(11) .91144(7) .0605(12) Uani d . 1 . . C
H14A .3290 .4945 .9090 .073 Uiso calc R 1 B . H
H14B .2871 .7889 .9072 .073 Uiso calc R 1 . . H
C15 .1557(7) .6395(9) .93609(6) .0526(11) Uani d . 1 B . C
H15A .0410 .4993 .9397 .063 Uiso calc R 1 . . H
O1 .0258(5) .8835(7) .94013(5) .0597(8) Uani d . 1 . . O
C16 -.0078(10) .9599(12) .96170(8) .0670(14) Uani d . 1 B . C
O4 -.1491(8) 1.1397(9) .96459(6) .0901(12) Uani d . 1 . . O
C17 .1388(11) .8355(12) .97991(8) .0740(15) Uani d . 1 . . C
H17A .0951 .8598 .9949 .089 Uiso calc R 1 B . H
C18 .3319(12) .6895(14) .97550(8) .0872(18) Uani d . 1 B . C
H18A .4324 .6249 .9876 .105 Uiso calc R 1 . . H
C19 .3970(9) .6229(14) .95181(8) .0793(16) Uani d . 1 . . C
H19A .4661 .4517 .9515 .095 Uiso calc R 1 B . H
H19B .5253 .7394 .9466 .095 Uiso calc R 1 . . H
C1A .7919(12) .6937(15) .73040(10) .0876(19) Uani d . 1 . . C
H1AA .8559 .7464 .7446 .105 Uiso calc R 1 C 3 H
C2A .738(2) .868(2) .71397(17) .076(3) Uani d P .515(7) D 3 C
H2AA .7645 1.0410 .7168 .091 Uiso calc PR .515(7) D 3 H
C3A .6455(17) .786(2) .69322(19) .071(3) Uani d P .515(7) D 3 C
H3AA .6261 .9064 .6816 .085 Uiso calc PR .515(7) D 3 H
C5A .6602(16) .356(2) .70547(13) .062(3) Uani d P .515(7) D 3 C
H5AA .6476 .1842 .7019 .074 Uiso calc PR .515(7) D 3 H
C6A .7507(18) .426(2) .72604(14) .068(3) Uani d P .515(7) D 3 C
H6AA .7864 .3053 .7373 .082 Uiso calc PR .515(7) D 3 H
C4A .5798(9) .5451(11) .68826(7) .0626(14) Uani d . 1 . . C
C2A' .533(2) .670(2) .72763(16) .077(3) Uani d P .485(7) D 4 C
H2AB .4328 .6968 .7401 .092 Uiso calc PR .485(7) D 4 H
C3A' .4193(18) .610(2) .70721(14) .063(3) Uani d P .485(7) D 4 C
H3AB .2425 .6090 .7053 .076 Uiso calc PR .485(7) D 4 H
C5A' .831(2) .607(3) .6913(2) .086(4) Uani d P .485(7) D 4 C
H5AB .9341 .6121 .6788 .103 Uiso calc PR .485(7) D 4 H
C6A' .935(2) .662(3) .71270(19) .081(4) Uani d P .485(7) D 4 C
H6AB 1.1107 .6775 .7147 .097 Uiso calc PR .485(7) D 4 H
C7A .4507(9) .4785(11) .66674(8) .0699(14) Uani d . 1 D . C
H7AA .4939 .5695 .6539 .084 Uiso calc R 1 . . H
C8A .2766(12) .2988(16) .66401(9) .108(3) Uani d . 1 . . C
H8AA .2366 .2053 .6768 .129 Uiso calc R 1 D . H
C9A .1454(10) .2362(12) .64308(7) .0774(17) Uani d . 1 D . C
C10A -.0310(11) .0469(13) .64090(8) .0870(18) Uani d . 1 . . C
H10B -.0424 -.0702 .6527 .104 Uiso calc R 1 D . H
C11A -.1997(8) .0206(11) .62118(8) .0670(14) Uani d . 1 D . C
O3A -.3607(7) -.1467(9) .61901(7) .0932(14) Uani d . 1 . . O
C12A -.1626(8) .2154(11) .60358(8) .0661(14) Uani d . 1 . . C
H12C -.2759 .3574 .6062 .079 Uiso calc R 1 D . H
H12D -.2096 .1438 .5888 .079 Uiso calc R 1 . . H
C13A .1093(8) .3134(10) .60331(7) .0565(12) Uani d . 1 D . C
H13B .2181 .1753 .5981 .068 Uiso calc R 1 . . H
O2A .2012(5) .3893(7) .62540(5) .0667(9) Uani d . 1 . . O
C14A .1435(9) .5403(10) .58798(7) .0598(12) Uani d . 1 . . C
H14C .0066 .6601 .5904 .072 Uiso calc R 1 D . H
H14D .3027 .6239 .5925 .072 Uiso calc R 1 . . H
C15A .1463(7) .4796(9) .56311(7) .0534(11) Uani d . 1 D . C
H15B .0039 .3650 .5591 .064 Uiso calc R 1 . . H
O1A .3864(5) .3476(7) .55923(5) .0586(9) Uani d . 1 . . O
C16A .4604(9) .3093(11) .53773(7) .0592(13) Uani d . 1 D . C
O4A .6348(7) .1650(9) .53516(6) .0844(12) Uani d . 1 . . O
C17A .3325(10) .4532(14) .51979(8) .0764(16) Uani d . 1 . . C
H17B .3531 .4070 .5047 .092 Uiso calc R 1 D . H
C18A .1886(11) .6470(14) .52429(8) .0840(18) Uani d . 1 D . C
H18B .1233 .7465 .5123 .101 Uiso calc R 1 . . H
C19A .1249(10) .7145(12) .54802(8) .0753(15) Uani d . 1 . . C
H19C -.0473 .7816 .5481 .090 Uiso calc R 1 D . H
H19D .2410 .8450 .5539 .090 Uiso calc R 1 . . H

loop_
_atom_site_aniso_label
_atom_site_aniso_U_11
_atom_site_aniso_U_22
_atom_site_aniso_U_33
_atom_site_aniso_U_12
_atom_site_aniso_U_13
_atom_site_aniso_U_23
C1 .105(5) .110(7) .058(3) -.021(4) .007(3) .001(4)
C2 .060(6) .104(11) .092(9) -.016(6) .016(5) -.015(7)
C3 .069(7) .066(8) .066(6) -.007(5) .002(5) -.007(5)
C5 .078(6) .066(7) .053(5) -.002(5) .004(4) .012(5)
C6 .082(7) .061(7) .046(5) -.011(5) -.002(4) -.003(5)
C4 .056(3) .072(5) .057(3) -.015(2) .002(2) -.006(2)
C2' .096(9) .085(11) .111(12) -.028(8) -.008(7) .030(9)
C3' .094(8) .075(11) .089(9) -.010(7) -.008(6) -.027(7)
C5' .082(6) .062(8) .044(5) -.019(5) .011(4) -.007(5)
C6' .082(7) .085(11) .058(6) -.015(6) .000(5) -.004(6)
C7 .073(3) .084(4) .049(3) -.010(3) .004(2) -.009(3)
C8 .127(5) .155(7) .050(3) -.072(5) -.006(3) .012(3)
C9 .095(3) .097(5) .049(3) -.029(4) -.002(2) .007(3)
C10 .081(3) .120(6) .064(3) -.045(4) -.011(2) -.004(3)
C11 .068(3) .070(4) .067(3) -.017(3) .007(2) -.015(3)
O3 .105(3) .066(3) .112(3) -.045(3) .001(2) .001(2)
C12 .079(3) .051(4) .063(3) -.012(2) .001(2) .002(2)
C13 .056(2) .053(3) .054(2) -.009(2) .0008(18) .008(2)
O2 .0749(18) .079(3) .0464(16) -.0255(18) -.0003(13) .0043(16)
C14 .060(2) .061(3) .061(3) -.007(2) .0043(19) .011(2)
C15 .060(2) .045(3) .052(2) -.010(2) -.0067(17) .013(2)
O1 .0674(17) .057(2) .0539(17) -.0010(15) -.0022(12) .0102(15)
C16 .079(3) .066(4) .056(3) -.018(3) -.004(2) .007(2)
O4 .108(3) .072(3) .090(3) .014(3) .008(2) -.006(2)
C17 .095(4) .073(4) .052(3) -.008(3) -.010(2) .007(3)
C18 .100(4) .095(5) .064(3) -.003(4) -.033(3) .011(3)
C19 .069(3) .093(5) .074(3) .003(3) -.017(2) .009(3)
C1A .098(4) .099(6) .065(3) -.027(4) -.006(3) -.005(3)
C2A .110(8) .044(7) .074(7) -.015(6) .009(5) -.020(6)
C3A .053(6) .065(8) .094(8) -.003(5) .010(5) .010(6)
C5A .072(6) .061(7) .052(5) -.017(5) -.002(4) .003(4)
C6A .084(6) .081(9) .040(5) -.011(5) .012(4) .006(5)
C4A .073(3) .063(4) .052(3) -.014(2) .003(2) .007(2)
C2A' .116(9) .066(9) .048(5) -.021(6) .003(5) -.001(5)
C3A' .068(6) .078(8) .044(5) -.027(5) .009(4) .006(5)
C5A' .070(8) .101(11) .091(8) -.003(7) .038(6) .023(7)
C6A' .061(6) .110(11) .070(8) -.011(7) -.009(6) .007(7)
C7A .086(3) .064(4) .060(3) -.009(3) .007(2) .002(2)
C8A .128(5) .141(7) .053(3) -.072(5) -.011(3) .025(3)
C9A .097(3) .094(5) .041(2) -.036(3) .000(2) .004(3)
C10A .115(4) .088(5) .059(3) -.041(4) .007(3) .008(3)
C11A .054(3) .079(4) .068(3) -.016(3) .013(2) -.004(3)
O3A .076(2) .101(4) .103(3) -.045(2) .0073(17) .009(2)
C12A .046(2) .081(4) .071(3) -.014(2) .0007(19) -.009(3)
C13A .062(2) .057(4) .049(2) -.012(2) -.0067(18) .000(2)
O2A .0762(18) .068(2) .0552(17) -.0213(17) -.0065(13) .0002(17)
C14A .069(3) .049(3) .060(3) -.012(2) -.0095(19) .001(2)
C15A .048(2) .050(3) .061(2) -.0081(19) -.0082(17) .007(2)
O1A .0573(16) .065(2) .0531(17) .0003(14) -.0087(12) .0039(15)
C16A .058(3) .070(4) .050(3) -.011(3) .002(2) -.009(2)
O4A .074(2) .098(3) .081(2) .007(2) .0021(16) -.013(2)
C17A .082(3) .100(5) .048(3) -.010(3) .001(2) .006(3)
C18A .098(4) .095(6) .058(3) -.008(4) -.013(3) .027(3)
C19A .086(3) .066(4) .074(3) .007(3) -.004(2) .022(3)

loop_
_atom_type_symbol
_atom_type_description
_atom_type_scat_dispersion_real
_atom_type_scat_dispersion_imag
_atom_type_scat_source
C C .0181 .0091 'International Tables Vol C Tables 4.2.6.8 and 6.1.1.4'
H H .0000 .0000 'International Tables Vol C Tables 4.2.6.8 and 6.1.1.4'
O O .0492 .0322 'International Tables Vol C Tables 4.2.6.8 and 6.1.1.4'

loop_
_geom_angle_atom_site_label_1
_geom_angle_atom_site_label_2
_geom_angle_atom_site_label_3
_geom_angle
C2' C1 C2 67.0(8)
C2' C1 C6' 117.7(10)
C2 C1 C6' 75.1(9)
C2' C1 C6 81.1(7)
C2 C1 C6 120.5(8)
C6' C1 C6 77.8(8)
C3 C2 C1 121.9(9)
C2 C3 C4 123.8(8)
C6 C5 C4 120.6(8)
C5 C6 C1 116.6(7)
C3' C4 C3 62.2(8)
C3' C4 C7 125.7(7)
C3 C4 C7 123.4(6)
C3' C4 C5' 116.1(8)
C3 C4 C5' 76.8(6)
C7 C4 C5' 117.5(7)
C3' C4 C5 78.1(8)
C3 C4 C5 115.3(7)
C7 C4 C5 121.2(5)
C5' C4 C5 78.1(6)
C1 C2' C3' 124.8(14)
C4 C3' C2' 120.1(11)
C6' C5' C4 119.9(11)
C5' C6' C1 120.3(10)
C8 C7 C4 125.3(4)
C7 C8 C9 126.3(5)
C10 C9 O2 124.0(5)
C10 C9 C8 123.5(4)
O2 C9 C8 112.3(5)
C9 C10 C11 123.1(4)
O3 C11 C10 124.8(4)
O3 C11 C12 122.6(5)
C10 C11 C12 112.6(4)
C13 C12 C11 113.5(4)
O2 C13 C12 112.1(4)
O2 C13 C14 106.1(3)
C12 C13 C14 114.0(4)
C9 O2 C13 115.2(4)
C15 C14 C13 114.8(3)
O1 C15 C14 107.0(4)
O1 C15 C19 109.1(4)
C14 C15 C19 113.7(4)
C16 O1 C15 119.4(4)
O4 C16 O1 117.9(4)
O4 C16 C17 123.7(5)
O1 C16 C17 118.2(5)
C18 C17 C16 120.7(5)
C17 C18 C19 122.4(4)
C18 C19 C15 109.3(4)
C6A' C1A C2A 68.3(8)
C6A' C1A C2A' 119.4(7)
C2A C1A C2A' 78.6(7)
C6A' C1A C6A 79.9(9)
C2A C1A C6A 120.7(7)
C2A' C1A C6A 75.6(8)
C1A C2A C3A 118.5(11)
C4A C3A C2A 124.9(10)
C6A C5A C4A 121.5(10)
C5A C6A C1A 118.2(9)
C3A C4A C5A' 60.6(9)
C3A C4A C7A 121.5(6)
C5A' C4A C7A 125.7(6)
C3A C4A C5A 115.2(7)
C5A' C4A C5A 79.9(7)
C7A C4A C5A 123.2(6)
C3A C4A C3A' 76.5(7)
C5A' C4A C3A' 115.6(8)
C7A C4A C3A' 117.1(5)
C5A C4A C3A' 77.9(6)
C3A' C2A' C1A 121.6(10)
C2A' C3A' C4A 118.8(9)
C4A C5A' C6A' 120.5(9)
C1A C6A' C5A' 122.1(9)
C8A C7A C4A 125.0(5)
C7A C8A C9A 125.3(5)
O2A C9A C10A 122.1(4)
O2A C9A C8A 114.4(5)
C10A C9A C8A 123.5(5)
C9A C10A C11A 122.7(5)
O3A C11A C10A 123.6(5)
O3A C11A C12A 122.6(4)
C10A C11A C12A 113.8(4)
C11A C12A C13A 113.4(4)
O2A C13A C14A 106.2(4)
O2A C13A C12A 111.5(4)
C14A C13A C12A 114.3(4)
C9A O2A C13A 117.2(4)
C15A C14A C13A 114.9(4)
O1A C15A C14A 107.4(3)
O1A C15A C19A 109.6(4)
C14A C15A C19A 113.1(4)
C16A O1A C15A 120.0(3)
O4A C16A O1A 117.5(4)
O4A C16A C17A 124.9(5)
O1A C16A C17A 117.5(5)
C18A C17A C16A 121.2(5)
C17A C18A C19A 122.2(5)
C18A C19A C15A 109.7(5)

loop_
_geom_bond_atom_site_label_1
_geom_bond_atom_site_label_2
_geom_bond_site_symmetry_2
_geom_bond_distance
_geom_bond_publ_flag
C1 C2' . 1.291(17) ?
C1 C2 . 1.340(13) ?
C1 C6' . 1.382(15) ?
C1 C6 . 1.433(11) ?
C2 C3 . 1.329(14) ?
C3 C4 . 1.343(11) ?
C5 C6 . 1.393(13) ?
C5 C4 . 1.480(10) ?
C4 C3' . 1.339(16) ?
C4 C7 . 1.444(7) ?
C4 C5' . 1.446(11) ?
C2' C3' . 1.382(18) ?
C5' C6' . 1.372(15) ?
C7 C8 . 1.312(9) ?
C8 C9 . 1.454(8) ?
C9 C10 . 1.331(8) ?
C9 O2 . 1.357(5) ?
C10 C11 . 1.432(8) ?
C11 O3 . 1.221(6) ?
C11 C12 . 1.502(6) ?
C12 C13 . 1.499(7) ?
C13 O2 . 1.427(5) ?
C13 C14 . 1.516(5) ?
C14 C15 . 1.485(6) ?
C15 O1 . 1.476(6) ?
C15 C19 . 1.536(5) ?
O1 C16 . 1.348(6) ?
C16 O4 . 1.217(7) ?
C16 C17 . 1.445(7) ?
C17 C18 . 1.306(8) ?
C18 C19 . 1.489(8) ?
C1A C6A' . 1.318(13) ?
C1A C2A . 1.352(13) ?
C1A C2A' . 1.365(13) ?
C1A C6A . 1.444(15) ?
C2A C3A . 1.362(15) ?
C3A C4A . 1.342(13) ?
C5A C6A . 1.330(13) ?
C5A C4A . 1.464(11) ?
C4A C5A' . 1.363(13) ?
C4A C7A . 1.450(7) ?
C4A C3A' . 1.465(12) ?
C2A' C3A' . 1.354(13) ?
C5A' C6A' . 1.378(15) ?
C7A C8A . 1.318(8) ?
C8A C9A . 1.420(7) ?
C9A O2A . 1.356(6) ?
C9A C10A . 1.360(8) ?
C10A C11A . 1.433(7) ?
C11A O3A . 1.222(6) ?
C11A C12A . 1.473(7) ?
C12A C13A . 1.518(6) ?
C13A O2A . 1.420(5) ?
C13A C14A . 1.509(7) ?
C14A C15A . 1.496(6) ?
C15A O1A . 1.465(5) ?
C15A C19A . 1.520(7) ?
O1A C16A . 1.353(5) ?
C16A O4A . 1.203(6) ?
C16A C17A . 1.438(7) ?
C17A C18A . 1.301(8) ?
C18A C19A . 1.490(8) ?
